data_7129175
loop_
_publ_author_name
'Walker, Samuel Edward'
'Boer, Stephanie A.'
'Malcomson, Thomas'
'Paterson, Martin J.'
'Tuck, Kellie'
'Turner, David Roger'

_publ_section_title
;
 Steric Control of Sorting Regimes in Self-Assembled Cages
;
_journal_name_full 'Chemical Communications'
_journal_paper_doi 10.1039/D1CC05610G
_journal_year 2021
_chemical_formula_moiety 'C98 H78.5 Cu4 N10.5 O44 S4, 6.667(C4 H9 N O), C H4 O, 3(H2O)'
_chemical_formula_sum 'C125.67 H148.5 Cu4 N17.17 O54.67 S4'
_chemical_formula_weight 3156.54
_space_group_crystal_system monoclinic
_space_group_IT_number 15
_space_group_name_Hall '-I 2ya'
_space_group_name_H-M_alt 'I 1 2/a 1'
_atom_sites_solution_hydrogens geom
_atom_sites_solution_primary dual
_audit_creation_date 2021-07-19
_audit_creation_method
;
Olex2 1.3
(compiled 2020.07.31 svn.rc2a77460 for OlexSys, GUI svn.r6145)
;
_audit_update_record
;
2021-08-04 deposited with the CCDC.	2021-10-29 downloaded from the CCDC.
;
_cell_angle_alpha 90
_cell_angle_beta 118.549(2)
_cell_angle_gamma 90
_cell_formula_units_Z 4
_cell_length_a 32.2388(4)
_cell_length_b 19.0842(2)
_cell_length_c 28.2540(4)
_cell_measurement_reflns_used 56328
_cell_measurement_temperature 123.00(10)
_cell_measurement_theta_max 76.7370
_cell_measurement_theta_min 3.6080
_cell_volume 15269.7(4)
_computing_cell_refinement 'CrysAlisPro 1.171.40.84a (Rigaku OD, 2020)'
_computing_data_collection 'CrysAlisPro 1.171.40.84a (Rigaku OD, 2020)'
_computing_data_reduction 'CrysAlisPro 1.171.40.84a (Rigaku OD, 2020)'
_computing_molecular_graphics 'Olex2 1.3 (Dolomanov et al., 2009)'
_computing_publication_material 'Olex2 1.3 (Dolomanov et al., 2009)'
_computing_structure_refinement 'SHELXL 2018/3 (Sheldrick, 2015)'
_computing_structure_solution 'SHELXT 2018/2 (Sheldrick, 2018)'
_diffrn_ambient_environment N~2~
_diffrn_ambient_temperature 123.00(10)
_diffrn_detector 'Hybrid Pixel Array Detector'
_diffrn_detector_area_resol_mean 10.0000
_diffrn_detector_type HyPix
_diffrn_measured_fraction_theta_full 1.000
_diffrn_measured_fraction_theta_max 0.990
_diffrn_measurement_details
;
List of Runs (angles in degrees, time in seconds):

  # Type    Start    End  Width  t~exp~   \w     \q     \k     \f   Frames
#--------------------------------------------------------------------------
  1  \w    -68.00  22.00   0.50    0.50    --  -47.64  84.00 127.00  180
  2  \w    -58.00  17.00   0.50    0.50    --  -47.64  38.00 120.00  150
  3  \w    -61.00  18.00   0.50    0.50    --  -47.64  38.00  60.00  158
  4  \w    -59.00 -15.00   0.50    2.00    --  -86.25  45.00 -30.00   88
  5  \w    -87.00 -62.00   0.50    2.00    --  -86.25  84.00 127.00   50
  6  \w   -128.00 -73.00   0.50    2.00    --  -86.25 -45.00 -60.00  110
  7  \w   -110.00 -84.00   0.50    2.00    --  -86.25 -45.00 -90.00   52
  8  \w   -120.00 -85.00   0.50    0.50    --  -47.64-125.00-180.00   70
  9  \w   -154.00-129.00   0.50    2.00    --  -86.25 -45.00 -90.00   50
 10  \w   -143.00-118.00   0.50    2.00    --  -86.25 -84.00   8.00   50
 11  \w   -106.00 -78.00   0.50    0.50    --  -47.64-125.00  60.00   56
 12  \w   -113.00 -73.00   0.50    0.50    --  -47.64-125.00  30.00   80
 13  \w   -119.00 -79.00   0.50    0.50    --  -47.64-125.00 150.00   80
 14  \w      1.00  26.00   0.50    0.50    --   47.64 -84.00   8.00   50
 15  \w     29.00  59.00   0.50    0.50    --   47.64 -84.00   8.00   60
 16  \w     58.00 129.00   0.50    2.00    --  107.75 -84.00   8.00  142
 17  \w     84.00 121.00   0.50    2.00    --  107.75 -61.00  60.00   74
 18  \w    144.00 169.00   0.50    2.00    --  107.75  15.00  60.00   50
 19  \w    134.00 176.00   0.50    2.00    --  107.75  61.00  60.00   84
 20  \w    128.00 176.00   0.50    2.00    --  107.75  61.00 -30.00   96
 21  \w    143.00 171.00   0.50    2.00    --  107.75  30.00 -90.00   56
 22  \w    117.00 175.00   0.50    2.00    --  107.75  15.00 -60.00  116
 23  \w    126.00 178.00   0.50    2.00    --  107.75  77.00  30.00  104
 24  \w    122.00 149.00   0.50    2.00    --  107.75  77.00  60.00   54
 25  \w    106.00 160.00   0.50    2.00    --  107.75  84.00 127.00  108
 26  \w    103.00 130.00   0.50    2.00    --  107.75  61.00  60.00   54
 27  \w     86.00 119.00   0.50    2.00    --  107.75  77.00  30.00   66
 28  \w     92.00 117.00   0.50    2.00    --  107.75  61.00 -30.00   50
 29  \w    103.00 141.00   0.50    2.00    --  107.75  30.00 -90.00   76
 30  \w     96.00 177.00   0.50    2.00    --  107.75  30.00-120.00  162
 31  \w    109.00 135.00   0.50    2.00    --  107.75 125.00-180.00   52
 32  \w     95.00 120.00   0.50    2.00    --  107.75  45.00 -90.00   50
 33  \w     97.00 138.00   0.50    2.00    --  107.75  15.00-120.00   82
 34  \w     43.00 105.00   0.50    2.00    --  107.75 -94.00-180.00  124
 35  \w     39.00  65.00   0.50    2.00    --  107.75 -30.00 -90.00   52
 36  \w     40.00  76.00   0.50    2.00    --  107.75 -45.00 -60.00   72
 37  \w     50.00 106.00   0.50    2.00    --  107.75 -94.00   0.00  112
 38  \w     49.00 104.00   0.50    2.00    --  107.75 -94.00 -60.00  110
 39  \w     38.00  75.00   0.50    2.00    --  107.75 -45.00  30.00   74
 40  \w     33.00  66.00   0.50    2.00    --  107.75 -30.00  90.00   66
 41  \w     40.00  73.00   0.50    2.00    --  107.75 -61.00  60.00   66
 42  \w     48.00  90.00   0.50    2.00    --  107.75 -94.00  90.00   84
 43  \w     34.00  66.00   0.50    2.00    --  107.75 -30.00  60.00   64
 44  \w     36.00  74.00   0.50    2.00    --  107.75 -45.00   0.00   76
 45  \w     33.00  58.00   0.50    2.00    --  107.75 -30.00   0.00   50
 46  \w    101.00 126.00   0.50    2.00    --  107.75  15.00  60.00   50
 47  \w     86.00 112.00   0.50    2.00    --  107.75  77.00  60.00   52
 48  \w     37.00  62.00   0.50    2.00    --  107.75 -45.00 150.00   50
 49  \w     35.00  96.00   0.50    2.00    --  107.75 -94.00 150.00  122
 50  \w     38.00  94.00   0.50    2.00    --  107.75-125.00  60.00  112
 51  \w     35.00  93.00   0.50    2.00    --  107.75 -94.00 120.00  116
 52  \w     39.00  65.00   0.50    2.00    --  107.75 -30.00-180.00   52
;
_diffrn_measurement_device 'four-circle diffractometer'
_diffrn_measurement_device_type 'XtaLAB Synergy, Dualflex, HyPix'
_diffrn_measurement_method '\w scans'
_diffrn_orient_matrix_type 'CrysAlisPro convention (1999,Acta A55,543-557)'
_diffrn_orient_matrix_UB_11 0.0427556000
_diffrn_orient_matrix_UB_12 0.0264400000
_diffrn_orient_matrix_UB_13 0.0519127000
_diffrn_orient_matrix_UB_21 -0.0279438000
_diffrn_orient_matrix_UB_22 0.0660397000
_diffrn_orient_matrix_UB_23 -0.0010865000
_diffrn_orient_matrix_UB_31 -0.0187132000
_diffrn_orient_matrix_UB_32 -0.0381263000
_diffrn_orient_matrix_UB_33 0.0340265000
_diffrn_radiation_monochromator mirror
_diffrn_radiation_probe x-ray
_diffrn_radiation_type 'Cu K\a'
_diffrn_radiation_wavelength 1.54184
_diffrn_reflns_av_R_equivalents 0.0326
_diffrn_reflns_av_unetI/netI 0.0198
_diffrn_reflns_Laue_measured_fraction_full 1.000
_diffrn_reflns_Laue_measured_fraction_max 0.990
_diffrn_reflns_limit_h_max 38
_diffrn_reflns_limit_h_min -40
_diffrn_reflns_limit_k_max 24
_diffrn_reflns_limit_k_min -24
_diffrn_reflns_limit_l_max 35
_diffrn_reflns_limit_l_min -35
_diffrn_reflns_number 115511
_diffrn_reflns_point_group_measured_fraction_full 1.000
_diffrn_reflns_point_group_measured_fraction_max 0.990
_diffrn_reflns_theta_full 67.684
_diffrn_reflns_theta_max 77.347
_diffrn_reflns_theta_min 3.562
_diffrn_source 'micro-focus sealed X-ray tube'
_diffrn_source_type 'PhotonJet (Cu) X-ray Source'
_exptl_absorpt_coefficient_mu 1.906
_exptl_absorpt_correction_T_max 1.00000
_exptl_absorpt_correction_T_min 0.78580
_exptl_absorpt_correction_type multi-scan
_exptl_absorpt_process_details
;
CrysAlisPro 1.171.40.84a (Rigaku Oxford Diffraction, 2020)
Empirical absorption correction using spherical harmonics,
implemented in SCALE3 ABSPACK scaling algorithm.
;
_exptl_crystal_colour 'light blue'
_exptl_crystal_colour_modifier light
_exptl_crystal_colour_primary blue
_exptl_crystal_density_diffrn 1.373
_exptl_crystal_description block
_exptl_crystal_F_000 6560
_exptl_crystal_recrystallization_method 'Re-crystallisation from solvent: Methanol, Acetonitrile'
_exptl_crystal_size_max 0.2
_exptl_crystal_size_mid 0.2
_exptl_crystal_size_min 0.1
_refine_diff_density_max 1.283
_refine_diff_density_min -0.883
_refine_diff_density_rms 0.124
_refine_ls_extinction_method none
_refine_ls_goodness_of_fit_ref 1.023
_refine_ls_hydrogen_treatment constr
_refine_ls_matrix_type full
_refine_ls_number_parameters 989
_refine_ls_number_reflns 16053
_refine_ls_number_restraints 48
_refine_ls_restrained_S_all 1.120
_refine_ls_R_factor_all 0.0732
_refine_ls_R_factor_gt 0.0698
_refine_ls_shift/su_max 0.001
_refine_ls_shift/su_mean 0.000
_refine_ls_structure_factor_coef Fsqd
_refine_ls_weighting_details 'w=1/[\s^2^(Fo^2^)+(0.1267P)^2^+57.9035P] where P=(Fo^2^+2Fc^2^)/3'
_refine_ls_weighting_scheme calc
_refine_ls_wR_factor_gt 0.2041
_refine_ls_wR_factor_ref 0.2079
_reflns_Friedel_coverage 0.000
_reflns_number_gt 14726
_reflns_number_total 16053
_reflns_threshold_expression 'I > 2\s(I)'
_cod_data_source_file d1cc05610g2.cif
_cod_data_source_block sw3_80c
_cod_original_formula_sum 'C125.67 H148.50 Cu4 N17.17 O54.67 S4'
_cod_database_code 7129175
_shelx_shelxl_version_number 2018/3
_chemical_oxdiff_formula 'Cu4 C100 H100 N8 O10 S4'
_shelx_space_group_comment
;
The symmetry employed for this shelxl refinement is uniquely defined
by the following loop, which should always be used as a source of
symmetry information in preference to the above space-group names.
They are only intended as comments.
;
_shelx_estimated_absorpt_t_max 0.832
_shelx_estimated_absorpt_t_min 0.702
_reflns_odcompleteness_completeness 99.95
_reflns_odcompleteness_iscentric 1
_reflns_odcompleteness_theta 71.98
_olex2_refinement_description
;
1. Fixed Uiso
 At 1.2 times of:
  All C(H) groups, All C(H,H) groups
 At 1.5 times of:
  All C(H,H,H) groups
2. Restrained distances
 C55B-N7 = N7-C56B
 1.46 with sigma of 0.02
 O23A-C53A
 1.25 with sigma of 0.02
 C53A-C54A
 1.5 with sigma of 0.02
 O22A-C49A
 1.25 with sigma of 0.02
 N6A-C51A
 1.45 with sigma of 0.002
 C52A-N6A
 1.45 with sigma of 0.002
 N6A-C49A
 1.45 with sigma of 0.002
 O26-C65
 1.5 with sigma of 0.02
 N8-C57
 1.3 with sigma of 0.02
 N8-C60 = N8-C59
 1.45 with sigma of 0.02
 O23B-N7
 2.2 with sigma of 0.04
 N7-C55B
 1.46 with sigma of 0.04
 N7-C56B
 1.46 with sigma of 0.04
 C56B-C55B
 2.46 with sigma of 0.04
 C54B-C56B
 2.88 with sigma of 0.04
 C53A-C56A
 2.4 with sigma of 0.04
 C53A-C55A
 2.4 with sigma of 0.04
 C56A-C55A
 2.46 with sigma of 0.04
 C52A-C49A
 2.4 with sigma of 0.001
 C52A-C51A
 2.4 with sigma of 0.001
 C51A-C49A
 2.4 with sigma of 0.001
 C59-C57
 2.4 with sigma of 0.04
 C62-C63
 2.8 with sigma of 0.04
 C60-C57
 2.5 with sigma of 0.04
 C60-C58
 2.8 with sigma of 0.02
3. Restrained planarity
 O22A, N6A, C49A, C50A, C51A, C52A
 with sigma of 0.001
4. Rigid bond restraints
 O23A, C56B
 with sigma for 1-2 distances of 0.01 and sigma for 1-3 distances of 0.01
5. Uiso/Uaniso restraints and constraints
O23A \\sim C56B: within 1.7A with sigma of 0.04 and sigma for terminal atoms of
0.08 within 1.7A
O5 \\sim S1 \\sim O6: within 1.7A with sigma of 0.02 and sigma for terminal
atoms of 0.04 within 1.7A
Uanis(O22B) \\sim Ueq: with sigma of 0.1 and sigma for terminal atoms of 0.2
6. Others
 Fixed Sof: O22B(0.75) O23A(0.25) O23B(0.33333) O26(0.5) O27(0.5) O28(0.5)
 O29(0.5) N6A(0.25) N6B(0.75) N7(0.58333) C49A(0.25) C49B(0.75) C50A(0.25)
 H50C(0.25) H50B(0.25) H50A(0.25) C50B(0.75) H50F(0.75) H50D(0.75) H50E(0.75)
 C51A(0.25) H51C(0.25) H51A(0.25) H51B(0.25) C51B(0.75) H51D(0.75) H51E(0.75)
 H51F(0.75) C52A(0.25) H52A(0.25) H52C(0.25) H52B(0.25) C52B(0.75) H52D(0.75)
 H52E(0.75) H52F(0.75) C53A(0.25) C53B(0.33333) C54A(0.25) H54A(0.25)
 H54B(0.25) H54C(0.25) C54B(0.33333) H54D(0.33333) H54E(0.33333) H54F(0.33333)
 C55A(0.25) H55A(0.25) H55B(0.25) H55C(0.25) C55B(0.33333) H55D(0.33333)
 H55E(0.33333) H55F(0.33333) C56A(0.25) H56A(0.25) H56B(0.25) H56C(0.25)
 C56B(0.33333) H56D(0.33333) H56E(0.33333) H56F(0.33333) C65(0.5) H65A(0.5)
 H65B(0.5) H65C(0.5)
 Fixed Uiso: C51A(0.08) C52A(0.08)
7.a Secondary CH2 refined with riding coordinates:
 C2(H2A,H2B), C19(H19A,H19B)
7.b Me refined with riding coordinates:
 C52A(H52A,H52C,H52B), C58(H58A,H58B,H58C), C60(H60A,H60B,H60C)
7.c Aromatic/amide H refined with riding coordinates:
 C7(H7), C8(H8), C9(H9), C12(H12), C13(H13), C14(H14), C29(H29), C30(H30),
 C31(H31), C34(H34), C35(H35), C36(H36)
7.d Idealised Me refined as rotating group:
 C23(H23A,H23B,H23C), C24(H24A,H24B,H24C), C42(H42A,H42B,H42C), C43(H43A,H43B,
 H43C), C45(H45A,H45B,H45C), C47(H47A,H47B,H47C), C48(H48A,H48B,H48C),
 C50A(H50C,H50B,H50A), C50B(H50F,H50D,H50E), C51A(H51C,H51A,H51B), C51B(H51D,
 H51E,H51F), C52B(H52D,H52E,H52F), C54A(H54A,H54B,H54C), C54B(H54D,H54E,H54F),
 C55A(H55A,H55B,H55C), C55B(H55D,H55E,H55F), C56A(H56A,H56B,H56C), C56B(H56D,
 H56E,H56F), C59(H59A,H59B,H59C), C62(H62A,H62B,H62C), C63(H63A,H63B,H63C),
 C64(H64A,H64B,H64C), C65(H65A,H65B,H65C)
;
_olex2_submission_special_instructions 'No special instructions were received'
_oxdiff_exptl_absorpt_empirical_details
;
Empirical correction (ABSPACK) includes:
- Absorption correction using spherical harmonics
- Frame scaling
;
_oxdiff_exptl_absorpt_empirical_full_max 1.485
_oxdiff_exptl_absorpt_empirical_full_min 0.745

loop_
_space_group_symop_operation_xyz
'x, y, z'
'-x+1/2, y, -z'
'x+1/2, y+1/2, z+1/2'
'-x+1, y+1/2, -z+1/2'
'-x, -y, -z'
'x-1/2, -y, z'
'-x+1/2, -y+1/2, -z+1/2'
'x, -y+1/2, z+1/2'

loop_
_atom_site_label
_atom_site_type_symbol
_atom_site_fract_x
_atom_site_fract_y
_atom_site_fract_z
_atom_site_U_iso_or_equiv
_atom_site_adp_type
_atom_site_occupancy
_atom_site_site_symmetry_order
_atom_site_calc_flag
_atom_site_refinement_flags_posn
_atom_site_refinement_flags_adp
_atom_site_refinement_flags_occupancy
_atom_site_disorder_assembly
_atom_site_disorder_group
Cu1 Cu 0.34741(2) 0.52989(2) 0.36338(2) 0.02602(12) Uani 1 1 d . . . . .
Cu2 Cu 0.26536(2) 0.52942(2) 0.27224(2) 0.02443(12) Uani 1 1 d . . . . .
S1 S 0.61663(3) 0.76262(8) 0.34385(5) 0.0736(5) Uani 1 1 d . U . . .
S2 S 0.41147(2) 0.74897(4) 0.66207(3) 0.02843(16) Uani 1 1 d . . . . .
O1 O 0.68911(8) 0.51651(12) 0.60586(9) 0.0347(5) Uani 1 1 d . . . . .
O2 O 0.75959(8) 0.50369(12) 0.67986(9) 0.0326(4) Uani 1 1 d . . . . .
O3 O 0.69696(10) 0.52585(14) 0.48486(11) 0.0488(6) Uani 1 1 d . . . . .
O4 O 0.75226(9) 0.69406(15) 0.61595(11) 0.0481(6) Uani 1 1 d . . . . .
O5 O 0.62559(11) 0.7128(3) 0.31120(13) 0.0863(14) Uani 1 1 d . U . . .
O6 O 0.62273(11) 0.8363(2) 0.33958(18) 0.1063(19) Uani 1 1 d . U . . .
O7 O 0.46393(9) 0.56493(14) 0.25013(12) 0.0478(6) Uani 1 1 d . . . . .
O8 O 0.38686(8) 0.72919(13) 0.29788(9) 0.0375(5) Uani 1 1 d . . . . .
O9 O 0.30380(7) 0.56482(12) 0.24082(9) 0.0325(4) Uani 1 1 d . . . . .
O10 O 0.37218(7) 0.57157(11) 0.31840(9) 0.0309(4) Uani 1 1 d . . . . .
O11 O 0.25608(7) 0.62551(11) 0.29028(8) 0.0288(4) Uani 1 1 d . . . . .
O12 O 0.32274(7) 0.62124(11) 0.36979(8) 0.0290(4) Uani 1 1 d . . . . .
O13 O 0.25356(8) 0.62244(11) 0.41146(8) 0.0311(4) Uani 1 1 d . . . . .
O14 O 0.34830(10) 0.81520(13) 0.44076(10) 0.0468(6) Uani 1 1 d . . . . .
O15 O 0.39349(7) 0.72219(13) 0.69623(8) 0.0345(5) Uani 1 1 d . . . . .
O16 O 0.41860(8) 0.82283(12) 0.66015(9) 0.0350(5) Uani 1 1 d . . . . .
O17 O 0.62137(8) 0.57015(12) 0.74959(11) 0.0408(5) Uani 1 1 d . . . . .
O18 O 0.58674(10) 0.77935(13) 0.65815(14) 0.0534(7) Uani 1 1 d . . . . .
O19 O 0.64109(7) 0.56258(11) 0.65807(10) 0.0341(5) Uani 1 1 d . . . . .
O20 O 0.71319(8) 0.56732(11) 0.73062(10) 0.0356(5) Uani 1 1 d . . . . .
O21 O 0.20126(8) 0.52228(11) 0.19827(9) 0.0330(5) Uani 1 1 d . . . . .
O22A O 0.41054(12) 0.5398(2) 0.43869(16) 0.0931(15) Uani 1 1 d D . . . .
O22B O 0.42401(18) 0.6030(3) 0.53352(19) 0.0815(16) Uani 0.75 1 d . U P A 1
O23A O 0.4368(5) 0.7072(8) 0.4342(6) 0.064(4) Uiso 0.25 1 d D . P B 2
O23B O 0.4781(2) 0.6429(4) 0.4258(3) 0.0350(14) Uiso 0.3333 1 d D . P C 1
O24 O 0.6849(2) 0.9331(2) 0.5266(2) 0.1159(19) Uani 1 1 d . . . . .
O25 O 0.45014(16) 0.9476(2) 0.3571(2) 0.0919(13) Uani 1 1 d . . . . .
O26 O 0.4475(4) 0.8847(5) 0.5827(4) 0.105(3) Uani 0.5 1 d D . P D 1
O27 O 0.5916(3) 0.9273(4) 0.4462(3) 0.0688(17) Uiso 0.5 1 d . . P . .
O28 O 0.5188(2) 0.9947(3) 0.4595(2) 0.0532(13) Uiso 0.5 1 d . . P . .
O29 O 0.5976(4) 1.0071(6) 0.3646(5) 0.116(3) Uiso 0.5 1 d . . P . .
N1 N 0.73138(10) 0.59771(14) 0.56010(11) 0.0341(6) Uani 1 1 d . . . . .
N2 N 0.41527(9) 0.63739(14) 0.26798(11) 0.0327(5) Uani 1 1 d . . . . .
N3 N 0.29422(9) 0.72222(13) 0.41027(9) 0.0278(5) Uani 1 1 d . . . . .
N4 N 0.61484(9) 0.67178(14) 0.70095(13) 0.0368(6) Uani 1 1 d . . . . .
N5 N 0.13854(13) 0.47857(18) 0.12646(14) 0.0553(9) Uani 1 1 d . . . . .
N6A N 0.42174(19) 0.5193(5) 0.5345(3) 0.063(4) Uiso 0.25 1 d D . P E 3
N6B N 0.4926(2) 0.5543(3) 0.5879(2) 0.0686(14) Uani 0.75 1 d . . P A 1
N7 N 0.5214(3) 0.7317(4) 0.4722(3) 0.0677(18) Uiso 0.5833 1 d D . P . .
N8 N 0.7384(3) 1.0061(5) 0.5804(4) 0.161(4) Uani 1 1 d D . . . .
N9 N 0.4033(2) 0.9735(5) 0.2732(3) 0.138(3) Uani 1 1 d . . . . .
C1 C 0.73319(12) 0.52061(16) 0.63169(13) 0.0326(6) Uani 1 1 d . . . . .
C2 C 0.75841(13) 0.5465(2) 0.60123(14) 0.0397(7) Uani 1 1 d . . . . .
H2A H 0.788349 0.567216 0.626673 0.048 Uiso 1 1 calc R U . . .
H2B H 0.765091 0.506837 0.584506 0.048 Uiso 1 1 calc R U . . .
C3 C 0.70366(12) 0.58321(18) 0.50547(13) 0.0359(7) Uani 1 1 d . . . . .
C4 C 0.73162(11) 0.66885(18) 0.57133(14) 0.0358(7) Uani 1 1 d . . . . .
C5 C 0.68627(11) 0.65223(18) 0.47919(13) 0.0346(7) Uani 1 1 d . . . . .
C6 C 0.70320(11) 0.70336(18) 0.51842(14) 0.0372(7) Uani 1 1 d . . . . .
C7 C 0.65980(11) 0.6677(2) 0.42514(14) 0.0411(8) Uani 1 1 d . . . . .
H7 H 0.648347 0.633075 0.398810 0.049 Uiso 1 1 calc R U . . .
C8 C 0.69429(14) 0.7735(2) 0.50590(19) 0.0526(10) Uani 1 1 d . . . . .
H8 H 0.705403 0.807760 0.532558 0.063 Uiso 1 1 calc R U . . .
C9 C 0.66765(14) 0.7909(2) 0.4511(2) 0.0600(12) Uani 1 1 d . . . . .
H9 H 0.661039 0.837620 0.440748 0.072 Uiso 1 1 calc R U . . .
C10 C 0.65130(12) 0.7387(2) 0.41249(17) 0.0524(11) Uani 1 1 d . . . . .
C11 C 0.55822(13) 0.7476(3) 0.33240(18) 0.0569(12) Uani 1 1 d . . . . .
C12 C 0.53620(14) 0.7977(3) 0.34864(18) 0.0607(13) Uani 1 1 d . . . . .
H12 H 0.552361 0.838226 0.365930 0.073 Uiso 1 1 calc R U . . .
C13 C 0.53671(12) 0.6852(2) 0.30726(16) 0.0495(10) Uani 1 1 d . . . . .
H13 H 0.552027 0.651884 0.297140 0.059 Uiso 1 1 calc R U . . .
C14 C 0.49003(14) 0.7873(2) 0.33904(17) 0.0506(9) Uani 1 1 d . . . . .
H14 H 0.474593 0.820208 0.349340 0.061 Uiso 1 1 calc R U . . .
C15 C 0.49077(11) 0.67598(19) 0.29829(15) 0.0407(8) Uani 1 1 d . . . . .
C16 C 0.46832(11) 0.72575(19) 0.31347(14) 0.0390(7) Uani 1 1 d . . . . .
C17 C 0.41856(11) 0.70119(17) 0.29404(13) 0.0331(6) Uani 1 1 d . . . . .
C18 C 0.45724(11) 0.61777(18) 0.26935(14) 0.0379(7) Uani 1 1 d . . . . .
C19 C 0.37068(11) 0.60260(18) 0.23602(13) 0.0343(6) Uani 1 1 d . . . . .
H19A H 0.375730 0.562548 0.218252 0.041 Uiso 1 1 calc R U . . .
H19B H 0.349484 0.634522 0.208270 0.041 Uiso 1 1 calc R U . . .
C20 C 0.34727(10) 0.57782(15) 0.26856(12) 0.0286(6) Uani 1 1 d . . . . .
C21 C 0.28474(10) 0.64949(15) 0.33569(11) 0.0266(5) Uani 1 1 d . . . . .
C22 C 0.27394(11) 0.72205(15) 0.35084(11) 0.0284(6) Uani 1 1 d . . . . .
C23 C 0.22113(12) 0.73710(18) 0.32502(13) 0.0353(7) Uani 1 1 d . . . . .
H23A H 0.206179 0.702246 0.336251 0.053 Uiso 1 1 calc R U . . .
H23B H 0.207706 0.735965 0.286512 0.053 Uiso 1 1 calc R U . . .
H23C H 0.216261 0.782576 0.336054 0.053 Uiso 1 1 calc R U . . .
C24 C 0.29769(13) 0.77572(17) 0.33087(13) 0.0356(7) Uani 1 1 d . . . . .
H24A H 0.291619 0.822212 0.339022 0.053 Uiso 1 1 calc R U . . .
H24B H 0.285134 0.770925 0.292633 0.053 Uiso 1 1 calc R U . . .
H24C H 0.331126 0.767508 0.348508 0.053 Uiso 1 1 calc R U . . .
C25 C 0.32979(12) 0.76450(16) 0.44856(12) 0.0313(6) Uani 1 1 d . . . . .
C26 C 0.28269(10) 0.66746(15) 0.43514(11) 0.0272(6) Uani 1 1 d . . . . .
C27 C 0.31229(10) 0.67700(15) 0.49409(11) 0.0271(6) Uani 1 1 d . . . . .
C28 C 0.34067(11) 0.73538(15) 0.50229(12) 0.0286(6) Uani 1 1 d . . . . .
C29 C 0.37189(11) 0.75919(16) 0.55277(12) 0.0303(6) Uani 1 1 d . . . . .
H29 H 0.390819 0.798330 0.558130 0.036 Uiso 1 1 calc R U . . .
C30 C 0.31407(11) 0.63834(16) 0.53646(12) 0.0300(6) Uani 1 1 d . . . . .
H30 H 0.295369 0.598807 0.530636 0.036 Uiso 1 1 calc R U . . .
C31 C 0.34522(10) 0.66150(17) 0.58828(12) 0.0303(6) Uani 1 1 d . . . . .
H31 H 0.347294 0.637570 0.618006 0.036 Uiso 1 1 calc R U . . .
C32 C 0.37335(10) 0.72052(16) 0.59576(11) 0.0278(6) Uani 1 1 d . . . . .
C33 C 0.46629(10) 0.70664(16) 0.68088(12) 0.0287(6) Uani 1 1 d . . . . .
C34 C 0.47577(11) 0.64353(18) 0.70879(13) 0.0358(7) Uani 1 1 d . . . . .
H34 H 0.453234 0.623733 0.716362 0.043 Uiso 1 1 calc R U . . .
C35 C 0.49831(11) 0.73940(16) 0.66802(13) 0.0309(6) Uani 1 1 d . . . . .
H35 H 0.491543 0.781616 0.649350 0.037 Uiso 1 1 calc R U . . .
C36 C 0.51878(12) 0.60996(19) 0.72542(15) 0.0392(7) Uani 1 1 d . . . . .
H36 H 0.525877 0.567884 0.744285 0.047 Uiso 1 1 calc R U . . .
C37 C 0.54061(11) 0.70502(16) 0.68482(13) 0.0314(6) Uani 1 1 d . . . . .
C38 C 0.55065(11) 0.64228(16) 0.71249(13) 0.0329(6) Uani 1 1 d . . . . .
C39 C 0.59903(11) 0.62076(16) 0.72484(14) 0.0344(7) Uani 1 1 d . . . . .
C40 C 0.58240(12) 0.72611(16) 0.67839(16) 0.0376(7) Uani 1 1 d . . . . .
C41 C 0.66361(12) 0.66855(17) 0.70771(17) 0.0421(8) Uani 1 1 d . . . . .
C42 C 0.69765(13) 0.6960(2) 0.7632(2) 0.0543(11) Uani 1 1 d . . . . .
H42A H 0.689517 0.743477 0.766667 0.082 Uiso 1 1 calc R U . . .
H42B H 0.729233 0.694655 0.768160 0.082 Uiso 1 1 calc R U . . .
H42C H 0.695765 0.667431 0.790099 0.082 Uiso 1 1 calc R U . . .
C43 C 0.66752(15) 0.7091(2) 0.6627(2) 0.0540(11) Uani 1 1 d . . . . .
H43A H 0.641985 0.695866 0.628306 0.081 Uiso 1 1 calc R U . . .
H43B H 0.697048 0.698185 0.663835 0.081 Uiso 1 1 calc R U . . .
H43C H 0.665966 0.758546 0.668000 0.081 Uiso 1 1 calc R U . . .
C44 C 0.67290(11) 0.59168(16) 0.69889(15) 0.0344(7) Uani 1 1 d . . . . .
C45 C 0.17761(13) 0.40535(19) 0.20632(17) 0.0482(9) Uani 1 1 d . . . . .
H45A H 0.191422 0.370048 0.194002 0.072 Uiso 1 1 calc R U . . .
H45B H 0.146950 0.390177 0.199865 0.072 Uiso 1 1 calc R U . . .
H45C H 0.197423 0.412937 0.244213 0.072 Uiso 1 1 calc R U . . .
C46 C 0.17293(12) 0.47271(17) 0.17629(14) 0.0370(7) Uani 1 1 d . . . . .
C47 C 0.10597(19) 0.4222(3) 0.0963(2) 0.0725(15) Uani 1 1 d . . . . .
H47A H 0.113303 0.405065 0.069244 0.109 Uiso 1 1 calc R U . . .
H47B H 0.074182 0.439669 0.079451 0.109 Uiso 1 1 calc R U . . .
H47C H 0.108997 0.384778 0.120488 0.109 Uiso 1 1 calc R U . . .
C48 C 0.13272(18) 0.5430(3) 0.09714(19) 0.0644(13) Uani 1 1 d . . . . .
H48A H 0.112036 0.573798 0.102965 0.097 Uiso 1 1 calc R U . . .
H48B H 0.119348 0.532948 0.059375 0.097 Uiso 1 1 calc R U . . .
H48C H 0.162897 0.565141 0.109589 0.097 Uiso 1 1 calc R U . . .
C49A C 0.41040(13) 0.4957(6) 0.4831(3) 0.064(5) Uiso 0.25 1 d D . P E 3
C49B C 0.4475(3) 0.5590(4) 0.5691(3) 0.0670(17) Uani 0.75 1 d . . P A 1
C50A C 0.3966(4) 0.4100(8) 0.4793(6) 0.043(3) Uiso 0.25 1 d . . P E 3
H50C H 0.373151 0.403270 0.490622 0.064 Uiso 0.25 1 calc R U P E 3
H50B H 0.424371 0.383565 0.502244 0.064 Uiso 0.25 1 calc R U P E 3
H50A H 0.384371 0.394199 0.442753 0.064 Uiso 0.25 1 calc R U P E 3
C50B C 0.4269(3) 0.5088(4) 0.5941(3) 0.0710(18) Uani 0.75 1 d . . P A 1
H50F H 0.393092 0.513392 0.576105 0.106 Uiso 0.75 1 calc R U P A 1
H50D H 0.439214 0.519831 0.631633 0.106 Uiso 0.75 1 calc R U P A 1
H50E H 0.435219 0.461633 0.590501 0.106 Uiso 0.75 1 calc R U P A 1
C51A C 0.4203(3) 0.4734(7) 0.5718(4) 0.080 Uiso 0.25 1 d D U P E 3
H51C H 0.397465 0.489657 0.582019 0.120 Uiso 0.25 1 calc R U P E 3
H51A H 0.450825 0.471275 0.603112 0.120 Uiso 0.25 1 calc R U P E 3
H51B H 0.411463 0.427582 0.556130 0.120 Uiso 0.25 1 calc R U P E 3
C51B C 0.5226(2) 0.4980(5) 0.6266(3) 0.075(2) Uani 0.75 1 d . . P A 1
H51D H 0.522335 0.456984 0.606751 0.112 Uiso 0.75 1 calc R U P A 1
H51E H 0.510140 0.486447 0.650431 0.112 Uiso 0.75 1 calc R U P A 1
H51F H 0.554423 0.514610 0.647253 0.112 Uiso 0.75 1 calc R U P A 1
C52A C 0.4346(4) 0.5889(5) 0.5484(6) 0.080 Uiso 0.25 1 d D U P E 3
H52A H 0.433823 0.613299 0.518298 0.120 Uiso 0.25 1 calc R U P E 3
H52C H 0.412860 0.610562 0.558186 0.120 Uiso 0.25 1 calc R U P E 3
H52B H 0.465907 0.590930 0.578410 0.120 Uiso 0.25 1 calc R U P E 3
C52B C 0.5154(2) 0.6002(4) 0.5639(2) 0.0608(15) Uani 0.75 1 d . . P A 1
H52D H 0.548022 0.607268 0.589665 0.091 Uiso 0.75 1 calc R U P A 1
H52E H 0.499548 0.644675 0.554306 0.091 Uiso 0.75 1 calc R U P A 1
H52F H 0.513292 0.578230 0.532227 0.091 Uiso 0.75 1 calc R U P A 1
C53A C 0.4763(6) 0.7446(10) 0.4624(9) 0.073(5) Uiso 0.25 1 d D . P B 2
C53B C 0.4810(3) 0.7029(4) 0.4465(3) 0.0197(14) Uiso 0.3333 1 d . . P C 1
C54A C 0.4824(11) 0.8119(13) 0.4943(12) 0.096(8) Uiso 0.25 1 d D . P B 2
H54A H 0.507570 0.839183 0.494595 0.145 Uiso 0.25 1 calc R U P B 2
H54B H 0.489945 0.800336 0.530569 0.145 Uiso 0.25 1 calc R U P B 2
H54C H 0.453643 0.838418 0.477712 0.145 Uiso 0.25 1 calc R U P B 2
C54B C 0.4362(4) 0.7354(8) 0.4410(5) 0.048(3) Uiso 0.3333 1 d D . P C 1
H54D H 0.419888 0.758831 0.406869 0.072 Uiso 0.3333 1 calc R U P C 1
H54E H 0.443930 0.768514 0.469528 0.072 Uiso 0.3333 1 calc R U P C 1
H54F H 0.416360 0.699331 0.443035 0.072 Uiso 0.3333 1 calc R U P C 1
C55A C 0.5610(6) 0.7715(10) 0.4975(8) 0.062(4) Uiso 0.25 1 d D . P B 2
H55A H 0.569334 0.776708 0.534800 0.093 Uiso 0.25 1 calc R U P B 2
H55B H 0.555310 0.816810 0.480813 0.093 Uiso 0.25 1 calc R U P B 2
H55C H 0.586467 0.749056 0.494799 0.093 Uiso 0.25 1 calc R U P B 2
C55B C 0.5648(4) 0.6981(7) 0.4763(6) 0.057(3) Uiso 0.3333 1 d D . P B 1
H55D H 0.556060 0.665054 0.447436 0.085 Uiso 0.3333 1 calc R U P B 1
H55E H 0.581306 0.674153 0.510198 0.085 Uiso 0.3333 1 calc R U P B 1
H55F H 0.584915 0.733346 0.473865 0.085 Uiso 0.3333 1 calc R U P B 1
C56A C 0.5092(7) 0.6690(10) 0.4380(8) 0.063(4) Uiso 0.25 1 d D . P B 2
H56A H 0.503850 0.682012 0.402657 0.095 Uiso 0.25 1 calc R U P B 2
H56B H 0.481100 0.648149 0.435368 0.095 Uiso 0.25 1 calc R U P B 2
H56C H 0.534705 0.635960 0.453462 0.095 Uiso 0.25 1 calc R U P B 2
C56B C 0.5302(7) 0.7974(8) 0.4994(8) 0.090(5) Uiso 0.3333 1 d D . P B 1
H56D H 0.503307 0.810602 0.503320 0.135 Uiso 0.3333 1 calc R U P B 1
H56E H 0.535893 0.832457 0.478735 0.135 Uiso 0.3333 1 calc R U P B 1
H56F H 0.557432 0.793497 0.534298 0.135 Uiso 0.3333 1 calc R U P B 1
C57 C 0.7032(4) 0.9886(5) 0.5385(5) 0.147(4) Uani 1 1 d D . . . .
C58 C 0.6878(3) 1.0568(4) 0.4997(3) 0.104(2) Uani 1 1 d D . . . .
H58A H 0.708127 1.095377 0.518547 0.156 Uiso 1 1 calc R U . . .
H58B H 0.690541 1.046503 0.467993 0.156 Uiso 1 1 calc R U . . .
H58C H 0.655745 1.068822 0.489452 0.156 Uiso 1 1 calc R U . . .
C59 C 0.7589(3) 0.9427(4) 0.6234(3) 0.110(3) Uani 1 1 d D . . . .
H59A H 0.786849 0.924189 0.623968 0.165 Uiso 1 1 calc R U . . .
H59B H 0.735572 0.906418 0.613127 0.165 Uiso 1 1 calc R U . . .
H59C H 0.766537 0.959814 0.658554 0.165 Uiso 1 1 calc R U . . .
C60 C 0.7613(3) 1.0742(4) 0.6024(3) 0.108(2) Uani 1 1 d D . . . .
H60A H 0.788577 1.067046 0.636847 0.161 Uiso 1 1 calc R U . . .
H60B H 0.770773 1.095156 0.578152 0.161 Uiso 1 1 calc R U . . .
H60C H 0.739471 1.104579 0.606401 0.161 Uiso 1 1 calc R U . . .
C61 C 0.4358(3) 0.9847(5) 0.3170(3) 0.124(3) Uani 1 1 d . . . . .
C62 C 0.4603(3) 1.0562(4) 0.3130(4) 0.099(2) Uani 1 1 d D . . . .
H62A H 0.483833 1.070237 0.348345 0.149 Uiso 1 1 calc R U . . .
H62B H 0.436864 1.092214 0.297394 0.149 Uiso 1 1 calc R U . . .
H62C H 0.474973 1.048652 0.290720 0.149 Uiso 1 1 calc R U . . .
C63 C 0.3821(3) 1.0106(5) 0.2211(3) 0.118(3) Uani 1 1 d D . . . .
H63A H 0.350874 0.992762 0.198477 0.177 Uiso 1 1 calc R U . . .
H63B H 0.401173 1.003498 0.203898 0.177 Uiso 1 1 calc R U . . .
H63C H 0.380316 1.059789 0.227105 0.177 Uiso 1 1 calc R U . . .
C64 C 0.37441(19) 0.9009(3) 0.2705(3) 0.0807(17) Uani 1 1 d . . . . .
H64A H 0.341054 0.909640 0.251043 0.121 Uiso 1 1 calc R U . . .
H64B H 0.382896 0.885899 0.306458 0.121 Uiso 1 1 calc R U . . .
H64C H 0.382494 0.864975 0.252585 0.121 Uiso 1 1 calc R U . . .
C65 C 0.4465(5) 0.8651(6) 0.5345(4) 0.077(3) Uani 0.5 1 d D . P D 1
H65A H 0.464623 0.823115 0.540085 0.116 Uiso 0.5 1 calc R U P D 1
H65B H 0.459687 0.901990 0.522705 0.116 Uiso 0.5 1 calc R U P D 1
H65C H 0.414415 0.856833 0.507464 0.116 Uiso 0.5 1 calc R U P D 1

loop_
_atom_site_aniso_label
_atom_site_aniso_U_11
_atom_site_aniso_U_22
_atom_site_aniso_U_33
_atom_site_aniso_U_23
_atom_site_aniso_U_13
_atom_site_aniso_U_12
Cu1 0.0216(2) 0.0255(2) 0.0280(2) 0.00250(15) 0.00943(17) 0.00149(15)
Cu2 0.0205(2) 0.0256(2) 0.0262(2) -0.00197(15) 0.01037(17) -0.00012(14)
S1 0.0250(4) 0.1116(10) 0.0615(7) 0.0518(7) 0.0025(4) -0.0135(5)
S2 0.0232(3) 0.0363(4) 0.0236(3) -0.0038(3) 0.0094(3) 0.0028(3)
O1 0.0334(11) 0.0380(11) 0.0325(11) 0.0083(9) 0.0156(9) 0.0028(9)
O2 0.0311(11) 0.0359(11) 0.0310(11) 0.0052(9) 0.0150(9) 0.0024(9)
O3 0.0560(16) 0.0406(14) 0.0485(15) -0.0065(11) 0.0238(13) -0.0014(11)
O4 0.0436(14) 0.0525(15) 0.0411(14) -0.0078(11) 0.0144(11) -0.0035(12)
O5 0.0312(14) 0.174(4) 0.0472(17) 0.030(2) 0.0139(13) -0.0116(19)
O6 0.0391(16) 0.124(3) 0.107(3) 0.085(3) -0.0043(17) -0.0243(19)
O7 0.0428(13) 0.0407(13) 0.0683(17) 0.0156(12) 0.0334(13) 0.0110(11)
O8 0.0341(12) 0.0424(12) 0.0367(12) 0.0052(10) 0.0174(10) 0.0016(10)
O9 0.0256(10) 0.0386(11) 0.0343(11) -0.0023(9) 0.0152(9) -0.0036(8)
O10 0.0245(10) 0.0315(10) 0.0360(11) 0.0020(9) 0.0138(9) -0.0021(8)
O11 0.0319(10) 0.0273(10) 0.0234(9) -0.0017(8) 0.0101(8) 0.0020(8)
O12 0.0268(10) 0.0300(10) 0.0265(10) -0.0003(8) 0.0099(8) 0.0027(8)
O13 0.0318(10) 0.0342(11) 0.0270(10) -0.0041(8) 0.0138(9) -0.0041(9)
O14 0.0642(17) 0.0381(13) 0.0314(12) -0.0005(10) 0.0174(12) -0.0184(12)
O15 0.0256(10) 0.0535(14) 0.0246(10) -0.0037(9) 0.0121(8) 0.0020(9)
O16 0.0335(11) 0.0341(11) 0.0311(11) -0.0064(9) 0.0105(9) 0.0040(9)
O17 0.0329(11) 0.0350(12) 0.0531(14) 0.0034(10) 0.0195(11) 0.0075(9)
O18 0.0440(14) 0.0292(12) 0.100(2) 0.0120(13) 0.0447(16) 0.0030(10)
O19 0.0274(10) 0.0268(10) 0.0482(13) -0.0003(9) 0.0181(10) 0.0009(8)
O20 0.0262(10) 0.0285(10) 0.0521(13) -0.0073(9) 0.0187(10) -0.0018(8)
O21 0.0277(10) 0.0315(11) 0.0304(11) -0.0012(8) 0.0062(9) -0.0064(8)
O22A 0.0541(19) 0.084(2) 0.069(2) -0.0275(19) -0.0296(17) 0.0293(18)
O22B 0.070(3) 0.104(4) 0.058(3) 0.021(3) 0.020(2) 0.047(3)
O24 0.116(4) 0.058(2) 0.120(4) -0.019(2) 0.013(3) 0.003(2)
O25 0.078(3) 0.086(3) 0.100(3) 0.027(2) 0.034(2) 0.017(2)
O26 0.097(7) 0.093(6) 0.109(7) -0.012(5) 0.036(6) -0.023(5)
N1 0.0358(14) 0.0353(13) 0.0318(13) 0.0059(11) 0.0165(11) 0.0004(11)
N2 0.0240(12) 0.0361(13) 0.0396(14) 0.0086(11) 0.0165(11) 0.0003(10)
N3 0.0321(12) 0.0274(12) 0.0211(11) -0.0012(9) 0.0105(10) -0.0005(10)
N4 0.0282(13) 0.0246(12) 0.0626(18) -0.0027(12) 0.0257(13) -0.0008(10)
N5 0.0506(19) 0.0486(18) 0.0414(17) 0.0064(14) 0.0015(15) -0.0191(15)
N6B 0.057(3) 0.083(4) 0.054(3) 0.002(3) 0.017(2) 0.016(3)
N8 0.097(5) 0.204(9) 0.164(8) -0.120(8) 0.048(5) -0.030(6)
N9 0.087(4) 0.224(9) 0.083(4) -0.034(5) 0.024(3) 0.069(5)
C1 0.0364(16) 0.0295(14) 0.0346(16) 0.0057(12) 0.0191(13) 0.0038(12)
C2 0.0392(17) 0.0437(18) 0.0400(17) 0.0144(15) 0.0221(15) 0.0069(14)
C3 0.0366(16) 0.0382(17) 0.0367(16) 0.0028(13) 0.0205(14) 0.0008(13)
C4 0.0317(15) 0.0369(16) 0.0395(17) 0.0008(13) 0.0175(14) -0.0023(13)
C5 0.0289(14) 0.0407(17) 0.0355(16) 0.0060(13) 0.0165(13) -0.0003(12)
C6 0.0276(15) 0.0357(16) 0.0442(18) 0.0066(14) 0.0138(13) 0.0001(12)
C7 0.0269(15) 0.057(2) 0.0380(17) 0.0069(15) 0.0144(13) -0.0036(14)
C8 0.0384(19) 0.0348(18) 0.066(3) 0.0056(17) 0.0099(18) -0.0002(15)
C9 0.0368(19) 0.046(2) 0.074(3) 0.023(2) 0.0079(19) -0.0013(16)
C10 0.0235(15) 0.067(3) 0.055(2) 0.029(2) 0.0099(15) -0.0031(16)
C11 0.0260(17) 0.071(3) 0.056(2) 0.037(2) 0.0056(16) -0.0052(17)
C12 0.038(2) 0.060(3) 0.056(2) 0.023(2) -0.0002(18) -0.0167(19)
C13 0.0260(16) 0.064(2) 0.053(2) 0.0302(19) 0.0149(15) 0.0047(15)
C14 0.0375(18) 0.049(2) 0.047(2) 0.0116(17) 0.0060(16) -0.0059(16)
C15 0.0254(15) 0.0480(19) 0.0444(18) 0.0218(15) 0.0133(13) 0.0033(13)
C16 0.0273(15) 0.0437(18) 0.0369(16) 0.0138(14) 0.0082(13) -0.0031(13)
C17 0.0272(14) 0.0377(16) 0.0311(15) 0.0106(12) 0.0111(12) -0.0006(12)
C18 0.0301(15) 0.0398(17) 0.0476(18) 0.0197(15) 0.0216(14) 0.0083(13)
C19 0.0270(14) 0.0395(16) 0.0370(16) 0.0024(13) 0.0158(13) -0.0017(12)
C20 0.0271(13) 0.0253(13) 0.0369(15) -0.0009(11) 0.0181(12) -0.0011(11)
C21 0.0276(13) 0.0288(13) 0.0234(13) 0.0017(10) 0.0122(11) 0.0011(11)
C22 0.0322(14) 0.0294(14) 0.0198(12) 0.0005(10) 0.0095(11) 0.0025(11)
C23 0.0353(16) 0.0357(16) 0.0302(15) -0.0010(12) 0.0119(13) 0.0108(13)
C24 0.0468(18) 0.0313(15) 0.0269(14) 0.0018(12) 0.0160(13) -0.0014(13)
C25 0.0381(16) 0.0281(14) 0.0242(14) 0.0001(11) 0.0121(12) 0.0004(12)
C26 0.0279(13) 0.0292(14) 0.0245(13) -0.0005(11) 0.0126(11) 0.0034(11)
C27 0.0276(13) 0.0300(14) 0.0243(13) -0.0010(11) 0.0129(11) 0.0019(11)
C28 0.0321(14) 0.0279(13) 0.0243(13) -0.0006(11) 0.0124(12) 0.0014(11)
C29 0.0318(15) 0.0287(14) 0.0288(14) -0.0001(11) 0.0132(12) 0.0001(11)
C30 0.0300(14) 0.0341(15) 0.0255(13) -0.0006(11) 0.0131(12) -0.0023(12)
C31 0.0287(14) 0.0370(15) 0.0247(13) 0.0022(11) 0.0124(11) 0.0025(12)
C32 0.0246(13) 0.0329(14) 0.0244(13) -0.0012(11) 0.0106(11) 0.0039(11)
C33 0.0227(13) 0.0343(15) 0.0267(13) -0.0032(11) 0.0098(11) 0.0005(11)
C34 0.0271(14) 0.0429(17) 0.0392(16) 0.0068(14) 0.0174(13) 0.0011(13)
C35 0.0280(14) 0.0271(14) 0.0380(16) -0.0009(12) 0.0162(13) 0.0009(11)
C36 0.0332(16) 0.0382(17) 0.0489(19) 0.0121(14) 0.0218(15) 0.0062(13)
C37 0.0271(14) 0.0265(14) 0.0421(16) -0.0038(12) 0.0178(13) -0.0011(11)
C38 0.0262(14) 0.0313(15) 0.0402(16) -0.0008(12) 0.0151(13) 0.0018(11)
C39 0.0296(15) 0.0283(14) 0.0465(18) -0.0037(13) 0.0191(14) 0.0010(12)
C40 0.0306(15) 0.0266(15) 0.059(2) -0.0018(14) 0.0239(15) -0.0004(12)
C41 0.0300(16) 0.0288(15) 0.074(2) -0.0069(15) 0.0298(17) -0.0018(12)
C42 0.0322(17) 0.0405(19) 0.084(3) -0.023(2) 0.0230(19) -0.0045(15)
C43 0.049(2) 0.0326(17) 0.099(3) 0.0058(19) 0.050(2) 0.0010(15)
C44 0.0285(15) 0.0259(14) 0.056(2) 0.0008(13) 0.0256(15) 0.0017(11)
C45 0.0378(18) 0.0364(18) 0.056(2) 0.0038(16) 0.0113(16) -0.0059(14)
C46 0.0302(16) 0.0368(17) 0.0372(17) -0.0036(13) 0.0106(13) -0.0054(12)
C47 0.066(3) 0.060(3) 0.052(2) 0.001(2) -0.004(2) -0.026(2)
C48 0.060(3) 0.055(2) 0.052(2) 0.015(2) 0.006(2) -0.013(2)
C49B 0.065(4) 0.077(4) 0.049(3) -0.009(3) 0.019(3) 0.009(3)
C50B 0.054(3) 0.085(5) 0.075(4) -0.009(4) 0.031(3) -0.015(3)
C51B 0.040(3) 0.107(6) 0.070(4) 0.033(4) 0.020(3) 0.005(3)
C52B 0.048(3) 0.081(4) 0.050(3) 0.014(3) 0.021(3) 0.010(3)
C57 0.137(8) 0.100(6) 0.194(11) -0.085(7) 0.073(8) -0.029(6)
C58 0.132(6) 0.089(5) 0.075(4) 0.007(3) 0.037(4) 0.020(4)
C59 0.115(6) 0.095(5) 0.073(4) -0.008(4) 0.007(4) 0.037(4)
C60 0.115(6) 0.105(5) 0.069(4) -0.032(4) 0.017(4) -0.023(4)
C61 0.121(6) 0.158(8) 0.088(5) 0.036(5) 0.046(5) 0.084(6)
C62 0.094(5) 0.076(4) 0.140(7) 0.005(4) 0.067(5) -0.008(3)
C63 0.078(4) 0.195(9) 0.076(4) 0.030(5) 0.033(4) 0.040(5)
C64 0.052(3) 0.074(3) 0.105(4) -0.036(3) 0.028(3) -0.002(2)
C65 0.097(8) 0.058(6) 0.062(6) -0.003(5) 0.027(6) -0.018(5)

loop_
_atom_type_symbol
_atom_type_description
_atom_type_scat_dispersion_real
_atom_type_scat_dispersion_imag
_atom_type_scat_source
C C 0.0181 0.0091 'International Tables Vol C Tables 4.2.6.8 and 6.1.1.4'
H H 0.0000 0.0000 'International Tables Vol C Tables 4.2.6.8 and 6.1.1.4'
Cu Cu -1.9646 0.5888 'International Tables Vol C Tables 4.2.6.8 and 6.1.1.4'
N N 0.0311 0.0180 'International Tables Vol C Tables 4.2.6.8 and 6.1.1.4'
O O 0.0492 0.0322 'International Tables Vol C Tables 4.2.6.8 and 6.1.1.4'
S S 0.3331 0.5567 'International Tables Vol C Tables 4.2.6.8 and 6.1.1.4'

loop_
_geom_angle_atom_site_label_1
_geom_angle_atom_site_label_2
_geom_angle_atom_site_label_3
_geom_angle
_geom_angle_site_symmetry_1
_geom_angle_site_symmetry_3
_geom_angle_publ_flag
O1 Cu1 Cu2 84.19(7) 5_666 . ?
O1 Cu1 O22A 94.92(16) 5_666 . ?
O10 Cu1 Cu2 84.20(6) . . ?
O10 Cu1 O1 168.08(9) . 5_666 ?
O10 Cu1 O22A 96.91(16) . . ?
O12 Cu1 Cu2 80.40(6) . . ?
O12 Cu1 O1 90.26(9) . 5_666 ?
O12 Cu1 O10 90.46(9) . . ?
O12 Cu1 O22A 93.71(11) . . ?
O19 Cu1 Cu2 86.86(7) 5_666 . ?
O19 Cu1 O1 88.45(10) 5_666 5_666 ?
O19 Cu1 O10 88.23(9) 5_666 . ?
O19 Cu1 O12 167.26(9) 5_666 . ?
O19 Cu1 O22A 99.03(12) 5_666 . ?
O22A Cu1 Cu2 174.03(10) . . ?
O2 Cu2 Cu1 83.15(6) 5_666 . ?
O2 Cu2 O20 89.68(10) 5_666 5_666 ?
O2 Cu2 O21 97.46(9) 5_666 . ?
O9 Cu2 Cu1 83.45(7) . . ?
O9 Cu2 O2 166.52(9) . 5_666 ?
O9 Cu2 O11 90.20(9) . . ?
O9 Cu2 O20 89.66(9) . 5_666 ?
O9 Cu2 O21 96.01(9) . . ?
O11 Cu2 Cu1 87.14(6) . . ?
O11 Cu2 O2 87.62(9) . 5_666 ?
O11 Cu2 O20 167.79(9) . 5_666 ?
O11 Cu2 O21 96.76(9) . . ?
O20 Cu2 Cu1 80.71(7) 5_666 . ?
O20 Cu2 O21 95.40(9) 5_666 . ?
O21 Cu2 Cu1 176.07(6) . . ?
O5 S1 C10 108.4(2) . . ?
O5 S1 C11 107.2(2) . . ?
O6 S1 O5 120.9(3) . . ?
O6 S1 C10 107.7(2) . . ?
O6 S1 C11 108.7(2) . . ?
C10 S1 C11 102.52(18) . . ?
O15 S2 C32 107.69(14) . . ?
O15 S2 C33 107.47(14) . . ?
O16 S2 O15 119.92(14) . . ?
O16 S2 C32 107.77(14) . . ?
O16 S2 C33 107.69(14) . . ?
C32 S2 C33 105.42(13) . . ?
C1 O1 Cu1 121.4(2) . 5_666 ?
C1 O2 Cu2 122.5(2) . 5_666 ?
C20 O9 Cu2 122.8(2) . . ?
C20 O10 Cu1 121.80(18) . . ?
C21 O11 Cu2 118.45(19) . . ?
C21 O12 Cu1 126.74(19) . . ?
C44 O19 Cu1 119.56(19) . 5_666 ?
C44 O20 Cu2 125.0(2) . 5_666 ?
C46 O21 Cu2 132.1(2) . . ?
C49A O22A Cu1 113.4(3) . . ?
C3 N1 C2 125.2(3) . . ?
C3 N1 C4 112.1(3) . . ?
C4 N1 C2 122.6(3) . . ?
C17 N2 C19 122.1(3) . . ?
C18 N2 C17 113.1(3) . . ?
C18 N2 C19 124.1(3) . . ?
C25 N3 C22 129.3(3) . . ?
C25 N3 C26 111.0(2) . . ?
C26 N3 C22 119.1(2) . . ?
C39 N4 C41 120.6(3) . . ?
C40 N4 C39 111.6(3) . . ?
C40 N4 C41 127.2(3) . . ?
C46 N5 C47 124.4(3) . . ?
C46 N5 C48 119.9(3) . . ?
C48 N5 C47 115.7(3) . . ?
C49A N6A C52A 119.95(14) . . ?
C51A N6A C49A 120.05(14) . . ?
C51A N6A C52A 120.01(14) . . ?
C49B N6B C51B 123.6(7) . . ?
C49B N6B C52B 118.2(6) . . ?
C52B N6B C51B 117.5(5) . . ?
C53A N7 C56A 95.1(11) . . ?
C53B N7 C55B 121.5(8) . . ?
C53B N7 C56B 125.1(10) . . ?
C55A N7 C53A 130.4(12) . . ?
C55A N7 C56A 133.6(13) . . ?
C56B N7 C55B 113.4(11) . . ?
C57 N8 C59 112.2(9) . . ?
C57 N8 C60 133.5(10) . . ?
C60 N8 C59 113.6(6) . . ?
C61 N9 C63 134.8(11) . . ?
C61 N9 C64 113.1(9) . . ?
C63 N9 C64 112.1(7) . . ?
O1 C1 O2 127.5(3) . . ?
O1 C1 C2 117.1(3) . . ?
O2 C1 C2 115.4(3) . . ?
N1 C2 C1 113.2(3) . . ?
N1 C2 H2A 108.9 . . ?
N1 C2 H2B 108.9 . . ?
C1 C2 H2A 108.9 . . ?
C1 C2 H2B 108.9 . . ?
H2A C2 H2B 107.7 . . ?
O3 C3 N1 125.9(3) . . ?
O3 C3 C5 128.6(3) . . ?
N1 C3 C5 105.5(3) . . ?
O4 C4 N1 124.4(3) . . ?
O4 C4 C6 129.9(3) . . ?
N1 C4 C6 105.6(3) . . ?
C6 C5 C3 108.4(3) . . ?
C6 C5 C7 122.4(3) . . ?
C7 C5 C3 129.1(3) . . ?
C5 C6 C4 108.2(3) . . ?
C5 C6 C8 121.8(4) . . ?
C8 C6 C4 129.9(4) . . ?
C5 C7 H7 122.1 . . ?
C5 C7 C10 115.7(4) . . ?
C10 C7 H7 122.1 . . ?
C6 C8 H8 121.5 . . ?
C6 C8 C9 117.1(4) . . ?
C9 C8 H8 121.5 . . ?
C8 C9 H9 120.0 . . ?
C10 C9 C8 120.0(4) . . ?
C10 C9 H9 120.0 . . ?
C7 C10 S1 118.3(4) . . ?
C9 C10 S1 118.7(3) . . ?
C9 C10 C7 123.0(4) . . ?
C12 C11 S1 119.5(3) . . ?
C13 C11 S1 117.3(4) . . ?
C13 C11 C12 123.2(4) . . ?
C11 C12 H12 119.9 . . ?
C11 C12 C14 120.2(4) . . ?
C14 C12 H12 119.9 . . ?
C11 C13 H13 122.3 . . ?
C15 C13 C11 115.5(4) . . ?
C15 C13 H13 122.3 . . ?
C12 C14 H14 121.6 . . ?
C16 C14 C12 116.7(4) . . ?
C16 C14 H14 121.6 . . ?
C13 C15 C18 128.6(4) . . ?
C16 C15 C13 121.8(4) . . ?
C16 C15 C18 109.4(3) . . ?
C14 C16 C17 130.0(4) . . ?
C15 C16 C14 122.5(3) . . ?
C15 C16 C17 107.4(3) . . ?
O8 C17 N2 125.4(3) . . ?
O8 C17 C16 129.3(3) . . ?
N2 C17 C16 105.2(3) . . ?
O7 C18 N2 126.3(3) . . ?
O7 C18 C15 128.8(3) . . ?
N2 C18 C15 104.8(3) . . ?
N2 C19 H19A 108.9 . . ?
N2 C19 H19B 108.9 . . ?
N2 C19 C20 113.6(3) . . ?
H19A C19 H19B 107.7 . . ?
C20 C19 H19A 108.9 . . ?
C20 C19 H19B 108.9 . . ?
O9 C20 C19 114.3(3) . . ?
O10 C20 O9 127.3(3) . . ?
O10 C20 C19 118.3(3) . . ?
O11 C21 O12 126.6(3) . . ?
O11 C21 C22 117.3(2) . . ?
O12 C21 C22 116.0(2) . . ?
N3 C22 C21 106.3(2) . . ?
N3 C22 C23 109.2(2) . . ?
N3 C22 C24 112.7(2) . . ?
C21 C22 C24 106.2(2) . . ?
C23 C22 C21 112.7(2) . . ?
C23 C22 C24 109.7(3) . . ?
C22 C23 H23A 109.5 . . ?
C22 C23 H23B 109.5 . . ?
C22 C23 H23C 109.5 . . ?
H23A C23 H23B 109.5 . . ?
H23A C23 H23C 109.5 . . ?
H23B C23 H23C 109.5 . . ?
C22 C24 H24A 109.5 . . ?
C22 C24 H24B 109.5 . . ?
C22 C24 H24C 109.5 . . ?
H24A C24 H24B 109.5 . . ?
H24A C24 H24C 109.5 . . ?
H24B C24 H24C 109.5 . . ?
O14 C25 N3 127.9(3) . . ?
O14 C25 C28 125.9(3) . . ?
N3 C25 C28 106.2(3) . . ?
O13 C26 N3 124.9(3) . . ?
O13 C26 C27 128.3(3) . . ?
N3 C26 C27 106.8(2) . . ?
C28 C27 C26 107.8(2) . . ?
C30 C27 C26 130.1(3) . . ?
C30 C27 C28 122.1(3) . . ?
C27 C28 C25 108.2(3) . . ?
C29 C28 C25 129.3(3) . . ?
C29 C28 C27 122.5(3) . . ?
C28 C29 H29 122.3 . . ?
C28 C29 C32 115.5(3) . . ?
C32 C29 H29 122.3 . . ?
C27 C30 H30 121.6 . . ?
C27 C30 C31 116.8(3) . . ?
C31 C30 H30 121.6 . . ?
C30 C31 H31 119.9 . . ?
C30 C31 C32 120.3(3) . . ?
C32 C31 H31 119.9 . . ?
C29 C32 S2 118.4(2) . . ?
C31 C32 S2 118.7(2) . . ?
C31 C32 C29 122.8(3) . . ?
C34 C33 S2 118.7(2) . . ?
C34 C33 C35 123.1(3) . . ?
C35 C33 S2 118.2(2) . . ?
C33 C34 H34 119.9 . . ?
C36 C34 C33 120.3(3) . . ?
C36 C34 H34 119.9 . . ?
C33 C35 H35 122.2 . . ?
C37 C35 C33 115.5(3) . . ?
C37 C35 H35 122.2 . . ?
C34 C36 H36 121.6 . . ?
C38 C36 C34 116.8(3) . . ?
C38 C36 H36 121.6 . . ?
C35 C37 C38 122.2(3) . . ?
C35 C37 C40 129.0(3) . . ?
C38 C37 C40 108.7(3) . . ?
C36 C38 C39 129.9(3) . . ?
C37 C38 C36 122.1(3) . . ?
C37 C38 C39 108.0(3) . . ?
O17 C39 N4 125.2(3) . . ?
O17 C39 C38 128.8(3) . . ?
N4 C39 C38 106.0(3) . . ?
O18 C40 N4 127.7(3) . . ?
O18 C40 C37 126.8(3) . . ?
N4 C40 C37 105.5(3) . . ?
N4 C41 C42 108.4(3) . . ?
N4 C41 C43 111.7(3) . . ?
N4 C41 C44 107.0(2) . . ?
C42 C41 C43 112.0(3) . . ?
C42 C41 C44 113.4(3) . . ?
C44 C41 C43 104.2(3) . . ?
C41 C42 H42A 109.5 . . ?
C41 C42 H42B 109.5 . . ?
C41 C42 H42C 109.5 . . ?
H42A C42 H42B 109.5 . . ?
H42A C42 H42C 109.5 . . ?
H42B C42 H42C 109.5 . . ?
C41 C43 H43A 109.5 . . ?
C41 C43 H43B 109.5 . . ?
C41 C43 H43C 109.5 . . ?
H43A C43 H43B 109.5 . . ?
H43A C43 H43C 109.5 . . ?
H43B C43 H43C 109.5 . . ?
O19 C44 O20 127.2(3) . . ?
O19 C44 C41 115.8(3) . . ?
O20 C44 C41 116.7(3) . . ?
H45A C45 H45B 109.5 . . ?
H45A C45 H45C 109.5 . . ?
H45B C45 H45C 109.5 . . ?
C46 C45 H45A 109.5 . . ?
C46 C45 H45B 109.5 . . ?
C46 C45 H45C 109.5 . . ?
O21 C46 N5 120.5(3) . . ?
O21 C46 C45 120.7(3) . . ?
N5 C46 C45 118.8(3) . . ?
N5 C47 H47A 109.5 . . ?
N5 C47 H47B 109.5 . . ?
N5 C47 H47C 109.5 . . ?
H47A C47 H47B 109.5 . . ?
H47A C47 H47C 109.5 . . ?
H47B C47 H47C 109.5 . . ?
N5 C48 H48A 109.5 . . ?
N5 C48 H48B 109.5 . . ?
N5 C48 H48C 109.5 . . ?
H48A C48 H48B 109.5 . . ?
H48A C48 H48C 109.5 . . ?
H48B C48 H48C 109.5 . . ?
O22A C49A C50A 126.3(8) . . ?
N6A C49A O22A 125.6(7) . . ?
N6A C49A C50A 108.1(8) . . ?
O22B C49B N6B 120.5(8) . . ?
O22B C49B C50B 124.5(7) . . ?
N6B C49B C50B 115.0(7) . . ?
C49A C50A H50C 109.5 . . ?
C49A C50A H50B 109.5 . . ?
C49A C50A H50A 109.5 . . ?
H50C C50A H50B 109.5 . . ?
H50C C50A H50A 109.5 . . ?
H50B C50A H50A 109.5 . . ?
C49B C50B H50F 109.5 . . ?
C49B C50B H50D 109.5 . . ?
C49B C50B H50E 109.5 . . ?
H50F C50B H50D 109.5 . . ?
H50F C50B H50E 109.5 . . ?
H50D C50B H50E 109.5 . . ?
N6A C51A H51C 109.5 . . ?
N6A C51A H51A 109.5 . . ?
N6A C51A H51B 109.5 . . ?
H51C C51A H51A 109.5 . . ?
H51C C51A H51B 109.5 . . ?
H51A C51A H51B 109.5 . . ?
N6B C51B H51D 109.5 . . ?
N6B C51B H51E 109.5 . . ?
N6B C51B H51F 109.5 . . ?
H51D C51B H51E 109.5 . . ?
H51D C51B H51F 109.5 . . ?
H51E C51B H51F 109.5 . . ?
N6A C52A H52A 109.5 . . ?
N6A C52A H52C 109.5 . . ?
N6A C52A H52B 109.5 . . ?
H52A C52A H52C 109.5 . . ?
H52A C52A H52B 109.5 . . ?
H52C C52A H52B 109.5 . . ?
N6B C52B H52D 109.5 . . ?
N6B C52B H52E 109.5 . . ?
N6B C52B H52F 109.5 . . ?
H52D C52B H52E 109.5 . . ?
H52D C52B H52F 109.5 . . ?
H52E C52B H52F 109.5 . . ?
O23A C53A N7 129.8(16) . . ?
O23A C53A C54A 128.2(19) . . ?
N7 C53A C54A 101.9(15) . . ?
O23B C53B N7 119.0(7) . . ?
O23B C53B C54B 117.7(8) . . ?
N7 C53B C54B 123.2(8) . . ?
C53A C54A H54A 109.5 . . ?
C53A C54A H54B 109.5 . . ?
C53A C54A H54C 109.5 . . ?
H54A C54A H54B 109.5 . . ?
H54A C54A H54C 109.5 . . ?
H54B C54A H54C 109.5 . . ?
C53B C54B H54D 109.5 . . ?
C53B C54B H54E 109.5 . . ?
C53B C54B H54F 109.5 . . ?
H54D C54B H54E 109.5 . . ?
H54D C54B H54F 109.5 . . ?
H54E C54B H54F 109.5 . . ?
N7 C55A H55A 109.5 . . ?
N7 C55A H55B 109.5 . . ?
N7 C55A H55C 109.5 . . ?
H55A C55A H55B 109.5 . . ?
H55A C55A H55C 109.5 . . ?
H55B C55A H55C 109.5 . . ?
N7 C55B H55D 109.5 . . ?
N7 C55B H55E 109.5 . . ?
N7 C55B H55F 109.5 . . ?
H55D C55B H55E 109.5 . . ?
H55D C55B H55F 109.5 . . ?
H55E C55B H55F 109.5 . . ?
N7 C56A H56A 109.5 . . ?
N7 C56A H56B 109.5 . . ?
N7 C56A H56C 109.5 . . ?
H56A C56A H56B 109.5 . . ?
H56A C56A H56C 109.5 . . ?
H56B C56A H56C 109.5 . . ?
N7 C56B H56D 109.5 . . ?
N7 C56B H56E 109.5 . . ?
N7 C56B H56F 109.5 . . ?
H56D C56B H56E 109.5 . . ?
H56D C56B H56F 109.5 . . ?
H56E C56B H56F 109.5 . . ?
O24 C57 N8 128.5(12) . . ?
O24 C57 C58 125.3(9) . . ?
N8 C57 C58 106.1(8) . . ?
C57 C58 H58A 109.5 . . ?
C57 C58 H58B 109.5 . . ?
C57 C58 H58C 109.5 . . ?
H58A C58 H58B 109.5 . . ?
H58A C58 H58C 109.5 . . ?
H58B C58 H58C 109.5 . . ?
N8 C59 H59A 109.5 . . ?
N8 C59 H59B 109.5 . . ?
N8 C59 H59C 109.5 . . ?
H59A C59 H59B 109.5 . . ?
H59A C59 H59C 109.5 . . ?
H59B C59 H59C 109.5 . . ?
N8 C60 H60A 109.5 . . ?
N8 C60 H60B 109.5 . . ?
N8 C60 H60C 109.5 . . ?
H60A C60 H60B 109.5 . . ?
H60A C60 H60C 109.5 . . ?
H60B C60 H60C 109.5 . . ?
O25 C61 C62 125.2(9) . . ?
N9 C61 O25 127.6(12) . . ?
N9 C61 C62 107.1(8) . . ?
C61 C62 H62A 109.5 . . ?
C61 C62 H62B 109.5 . . ?
C61 C62 H62C 109.5 . . ?
H62A C62 H62B 109.5 . . ?
H62A C62 H62C 109.5 . . ?
H62B C62 H62C 109.5 . . ?
N9 C63 H63A 109.5 . . ?
N9 C63 H63B 109.5 . . ?
N9 C63 H63C 109.5 . . ?
H63A C63 H63B 109.5 . . ?
H63A C63 H63C 109.5 . . ?
H63B C63 H63C 109.5 . . ?
N9 C64 H64A 109.5 . . ?
N9 C64 H64B 109.5 . . ?
N9 C64 H64C 109.5 . . ?
H64A C64 H64B 109.5 . . ?
H64A C64 H64C 109.5 . . ?
H64B C64 H64C 109.5 . . ?
O26 C65 H65A 109.5 . . ?
O26 C65 H65B 109.5 . . ?
O26 C65 H65C 109.5 . . ?
H65A C65 H65B 109.5 . . ?
H65A C65 H65C 109.5 . . ?
H65B C65 H65C 109.5 . . ?

loop_
_geom_bond_atom_site_label_1
_geom_bond_atom_site_label_2
_geom_bond_distance
_geom_bond_site_symmetry_2
_geom_bond_publ_flag
Cu1 Cu2 2.6679(6) . ?
Cu1 O1 1.976(2) 5_666 ?
Cu1 O10 1.963(2) . ?
Cu1 O12 1.960(2) . ?
Cu1 O19 1.958(2) 5_666 ?
Cu1 O22A 2.137(3) . ?
Cu2 O2 1.980(2) 5_666 ?
Cu2 O9 1.958(2) . ?
Cu2 O11 1.964(2) . ?
Cu2 O20 1.987(2) 5_666 ?
Cu2 O21 2.128(2) . ?
S1 O5 1.446(5) . ?
S1 O6 1.432(4) . ?
S1 C10 1.774(4) . ?
S1 C11 1.775(4) . ?
S2 O15 1.437(2) . ?
S2 O16 1.433(2) . ?
S2 C32 1.765(3) . ?
S2 C33 1.778(3) . ?
O1 C1 1.252(4) . ?
O2 C1 1.255(4) . ?
O3 C3 1.210(4) . ?
O4 C4 1.209(4) . ?
O7 C18 1.212(5) . ?
O8 C17 1.203(4) . ?
O9 C20 1.261(4) . ?
O10 C20 1.249(4) . ?
O11 C21 1.255(4) . ?
O12 C21 1.262(3) . ?
O13 C26 1.211(4) . ?
O14 C25 1.211(4) . ?
O17 C39 1.208(4) . ?
O18 C40 1.206(4) . ?
O19 C44 1.249(4) . ?
O20 C44 1.263(4) . ?
O21 C46 1.254(4) . ?
O22A C49A 1.513(11) . ?
O22B C49B 1.249(8) . ?
O23A C53A 1.340(16) . ?
O23B C53B 1.269(10) . ?
O24 C57 1.182(9) . ?
O25 C61 1.225(9) . ?
O26 C65 1.398(12) . ?
N1 C2 1.448(4) . ?
N1 C3 1.392(4) . ?
N1 C4 1.394(4) . ?
N2 C17 1.400(4) . ?
N2 C18 1.387(4) . ?
N2 C19 1.443(4) . ?
N3 C22 1.482(3) . ?
N3 C25 1.397(4) . ?
N3 C26 1.405(4) . ?
N4 C39 1.412(4) . ?
N4 C40 1.392(4) . ?
N4 C41 1.492(4) . ?
N5 C46 1.316(5) . ?
N5 C47 1.459(5) . ?
N5 C48 1.444(5) . ?
N6A C49A 1.3908(17) . ?
N6A C51A 1.3902(17) . ?
N6A C52A 1.3910(17) . ?
N6B C49B 1.292(9) . ?
N6B C51B 1.508(9) . ?
N6B C52B 1.500(9) . ?
N7 C53A 1.37(2) . ?
N7 C53B 1.272(11) . ?
N7 C55A 1.359(18) . ?
N7 C55B 1.493(12) . ?
N7 C56A 1.470(19) . ?
N7 C56B 1.426(14) . ?
N8 C57 1.231(10) . ?
N8 C59 1.615(11) . ?
N8 C60 1.476(9) . ?
N9 C61 1.200(11) . ?
N9 C63 1.473(11) . ?
N9 C64 1.650(11) . ?
C1 C2 1.522(4) . ?
C2 H2A 0.9700 . ?
C2 H2B 0.9700 . ?
C3 C5 1.484(5) . ?
C4 C6 1.483(5) . ?
C5 C6 1.379(5) . ?
C5 C7 1.379(5) . ?
C6 C8 1.379(5) . ?
C7 H7 0.9300 . ?
C7 C10 1.394(6) . ?
C8 H8 0.9300 . ?
C8 C9 1.406(6) . ?
C9 H9 0.9300 . ?
C9 C10 1.382(7) . ?
C11 C12 1.394(8) . ?
C11 C13 1.389(7) . ?
C12 H12 0.9300 . ?
C12 C14 1.394(6) . ?
C13 H13 0.9300 . ?
C13 C15 1.389(5) . ?
C14 H14 0.9300 . ?
C14 C16 1.382(6) . ?
C15 C16 1.381(6) . ?
C15 C18 1.492(5) . ?
C16 C17 1.501(4) . ?
C19 H19A 0.9700 . ?
C19 H19B 0.9700 . ?
C19 C20 1.517(4) . ?
C21 C22 1.538(4) . ?
C22 C23 1.525(4) . ?
C22 C24 1.538(4) . ?
C23 H23A 0.9600 . ?
C23 H23B 0.9600 . ?
C23 H23C 0.9600 . ?
C24 H24A 0.9600 . ?
C24 H24B 0.9600 . ?
C24 H24C 0.9600 . ?
C25 C28 1.492(4) . ?
C26 C27 1.483(4) . ?
C27 C28 1.389(4) . ?
C27 C30 1.384(4) . ?
C28 C29 1.372(4) . ?
C29 H29 0.9300 . ?
C29 C32 1.403(4) . ?
C30 H30 0.9300 . ?
C30 C31 1.393(4) . ?
C31 H31 0.9300 . ?
C31 C32 1.397(4) . ?
C33 C34 1.391(5) . ?
C33 C35 1.395(4) . ?
C34 H34 0.9300 . ?
C34 C36 1.390(4) . ?
C35 H35 0.9300 . ?
C35 C37 1.377(4) . ?
C36 H36 0.9300 . ?
C36 C38 1.388(5) . ?
C37 C38 1.381(4) . ?
C37 C40 1.498(4) . ?
C38 C39 1.484(4) . ?
C41 C42 1.515(6) . ?
C41 C43 1.545(6) . ?
C41 C44 1.541(4) . ?
C42 H42A 0.9600 . ?
C42 H42B 0.9600 . ?
C42 H42C 0.9600 . ?
C43 H43A 0.9600 . ?
C43 H43B 0.9600 . ?
C43 H43C 0.9600 . ?
C45 H45A 0.9600 . ?
C45 H45B 0.9600 . ?
C45 H45C 0.9600 . ?
C45 C46 1.508(5) . ?
C47 H47A 0.9600 . ?
C47 H47B 0.9600 . ?
C47 H47C 0.9600 . ?
C48 H48A 0.9600 . ?
C48 H48B 0.9600 . ?
C48 H48C 0.9600 . ?
C49A C50A 1.686(18) . ?
C49B C50B 1.519(11) . ?
C50A H50C 0.9600 . ?
C50A H50B 0.9600 . ?
C50A H50A 0.9600 . ?
C50B H50F 0.9600 . ?
C50B H50D 0.9600 . ?
C50B H50E 0.9600 . ?
C51A H51C 0.9600 . ?
C51A H51A 0.9600 . ?
C51A H51B 0.9600 . ?
C51B H51D 0.9600 . ?
C51B H51E 0.9600 . ?
C51B H51F 0.9600 . ?
C52A H52A 0.9600 . ?
C52A H52C 0.9600 . ?
C52A H52B 0.9600 . ?
C52B H52D 0.9600 . ?
C52B H52E 0.9600 . ?
C52B H52F 0.9600 . ?
C53A C54A 1.525(18) . ?
C53B C54B 1.511(15) . ?
C54A H54A 0.9600 . ?
C54A H54B 0.9600 . ?
C54A H54C 0.9600 . ?
C54B H54D 0.9600 . ?
C54B H54E 0.9600 . ?
C54B H54F 0.9600 . ?
C55A H55A 0.9600 . ?
C55A H55B 0.9600 . ?
C55A H55C 0.9600 . ?
C55B H55D 0.9600 . ?
C55B H55E 0.9600 . ?
C55B H55F 0.9600 . ?
C56A H56A 0.9600 . ?
C56A H56B 0.9600 . ?
C56A H56C 0.9600 . ?
C56B H56D 0.9600 . ?
C56B H56E 0.9600 . ?
C56B H56F 0.9600 . ?
C57 C58 1.619(14) . ?
C58 H58A 0.9600 . ?
C58 H58B 0.9600 . ?
C58 H58C 0.9600 . ?
C59 H59A 0.9600 . ?
C59 H59B 0.9600 . ?
C59 H59C 0.9600 . ?
C60 H60A 0.9600 . ?
C60 H60B 0.9600 . ?
C60 H60C 0.9600 . ?
C61 C62 1.608(13) . ?
C62 H62A 0.9600 . ?
C62 H62B 0.9600 . ?
C62 H62C 0.9600 . ?
C63 H63A 0.9600 . ?
C63 H63B 0.9600 . ?
C63 H63C 0.9600 . ?
C64 H64A 0.9600 . ?
C64 H64B 0.9600 . ?
C64 H64C 0.9600 . ?
C65 H65A 0.9600 . ?
C65 H65B 0.9600 . ?
C65 H65C 0.9600 . ?

loop_
_geom_torsion_atom_site_label_1
_geom_torsion_atom_site_label_2
_geom_torsion_atom_site_label_3
_geom_torsion_atom_site_label_4
_geom_torsion
_geom_torsion_site_symmetry_1
_geom_torsion_site_symmetry_2
_geom_torsion_site_symmetry_3
_geom_torsion_site_symmetry_4
_geom_torsion_publ_flag
Cu1 O1 C1 O2 -7.3(5) 5_666 . . . ?
Cu1 O1 C1 C2 170.3(2) 5_666 . . . ?
Cu1 O10 C20 O9 6.0(4) . . . . ?
Cu1 O10 C20 C19 -172.9(2) . . . . ?
Cu1 O12 C21 O11 -2.4(4) . . . . ?
Cu1 O12 C21 C22 -179.66(18) . . . . ?
Cu1 O19 C44 O20 -2.1(5) 5_666 . . . ?
Cu1 O19 C44 C41 171.0(2) 5_666 . . . ?
Cu1 O22A C49A N6A -130.7(3) . . . . ?
Cu1 O22A C49A C50A 49.3(3) . . . . ?
Cu2 O2 C1 O1 -3.8(5) 5_666 . . . ?
Cu2 O2 C1 C2 178.6(2) 5_666 . . . ?
Cu2 O9 C20 O10 -0.8(4) . . . . ?
Cu2 O9 C20 C19 178.1(2) . . . . ?
Cu2 O11 C21 O12 8.5(4) . . . . ?
Cu2 O11 C21 C22 -174.24(19) . . . . ?
Cu2 O20 C44 O19 -6.3(5) 5_666 . . . ?
Cu2 O20 C44 C41 -179.3(2) 5_666 . . . ?
Cu2 O21 C46 N5 -170.8(3) . . . . ?
Cu2 O21 C46 C45 9.1(5) . . . . ?
S1 C11 C12 C14 178.8(3) . . . . ?
S1 C11 C13 C15 -179.0(3) . . . . ?
S2 C33 C34 C36 -178.2(3) . . . . ?
S2 C33 C35 C37 178.4(2) . . . . ?
O1 C1 C2 N1 33.1(4) . . . . ?
O2 C1 C2 N1 -149.0(3) . . . . ?
O3 C3 C5 C6 -179.2(4) . . . . ?
O3 C3 C5 C7 -2.5(6) . . . . ?
O4 C4 C6 C5 -179.2(4) . . . . ?
O4 C4 C6 C8 2.8(6) . . . . ?
O5 S1 C10 C7 -33.3(4) . . . . ?
O5 S1 C10 C9 148.3(3) . . . . ?
O5 S1 C11 C12 -165.2(3) . . . . ?
O5 S1 C11 C13 14.8(4) . . . . ?
O6 S1 C10 C7 -165.7(3) . . . . ?
O6 S1 C10 C9 15.9(4) . . . . ?
O6 S1 C11 C12 -33.0(4) . . . . ?
O6 S1 C11 C13 147.0(3) . . . . ?
O11 C21 C22 N3 150.2(3) . . . . ?
O11 C21 C22 C23 30.6(4) . . . . ?
O11 C21 C22 C24 -89.5(3) . . . . ?
O12 C21 C22 N3 -32.2(3) . . . . ?
O12 C21 C22 C23 -151.9(3) . . . . ?
O12 C21 C22 C24 88.0(3) . . . . ?
O13 C26 C27 C28 179.6(3) . . . . ?
O13 C26 C27 C30 -0.6(5) . . . . ?
O14 C25 C28 C27 -179.5(3) . . . . ?
O14 C25 C28 C29 1.6(6) . . . . ?
O15 S2 C32 C29 156.3(2) . . . . ?
O15 S2 C32 C31 -22.4(3) . . . . ?
O15 S2 C33 C34 20.6(3) . . . . ?
O15 S2 C33 C35 -157.9(2) . . . . ?
O16 S2 C32 C29 25.6(3) . . . . ?
O16 S2 C32 C31 -153.1(2) . . . . ?
O16 S2 C33 C34 151.0(2) . . . . ?
O16 S2 C33 C35 -27.4(3) . . . . ?
N1 C3 C5 C6 -1.1(4) . . . . ?
N1 C3 C5 C7 175.7(3) . . . . ?
N1 C4 C6 C5 2.1(4) . . . . ?
N1 C4 C6 C8 -175.9(4) . . . . ?
N2 C19 C20 O9 161.9(3) . . . . ?
N2 C19 C20 O10 -19.1(4) . . . . ?
N3 C25 C28 C27 1.1(3) . . . . ?
N3 C25 C28 C29 -177.8(3) . . . . ?
N3 C26 C27 C28 -1.1(3) . . . . ?
N3 C26 C27 C30 178.7(3) . . . . ?
N4 C41 C44 O19 47.9(4) . . . . ?
N4 C41 C44 O20 -138.3(3) . . . . ?
C2 N1 C3 O3 2.6(5) . . . . ?
C2 N1 C3 C5 -175.6(3) . . . . ?
C2 N1 C4 O4 -3.4(5) . . . . ?
C2 N1 C4 C6 175.3(3) . . . . ?
C3 N1 C2 C1 -97.8(4) . . . . ?
C3 N1 C4 O4 178.3(3) . . . . ?
C3 N1 C4 C6 -3.0(4) . . . . ?
C3 C5 C6 C4 -0.6(4) . . . . ?
C3 C5 C6 C8 177.6(3) . . . . ?
C3 C5 C7 C10 -176.1(3) . . . . ?
C4 N1 C2 C1 84.2(4) . . . . ?
C4 N1 C3 O3 -179.2(3) . . . . ?
C4 N1 C3 C5 2.6(4) . . . . ?
C4 C6 C8 C9 176.8(4) . . . . ?
C5 C6 C8 C9 -0.9(6) . . . . ?
C5 C7 C10 S1 -178.9(2) . . . . ?
C5 C7 C10 C9 -0.6(5) . . . . ?
C6 C5 C7 C10 0.2(5) . . . . ?
C6 C8 C9 C10 0.6(6) . . . . ?
C7 C5 C6 C4 -177.7(3) . . . . ?
C7 C5 C6 C8 0.5(5) . . . . ?
C8 C9 C10 S1 178.5(3) . . . . ?
C8 C9 C10 C7 0.2(7) . . . . ?
C10 S1 C11 C12 80.8(4) . . . . ?
C10 S1 C11 C13 -99.2(3) . . . . ?
C11 S1 C10 C7 79.8(4) . . . . ?
C11 S1 C10 C9 -98.6(4) . . . . ?
C11 C12 C14 C16 0.4(6) . . . . ?
C11 C13 C15 C16 0.0(5) . . . . ?
C11 C13 C15 C18 175.6(3) . . . . ?
C12 C11 C13 C15 1.0(6) . . . . ?
C12 C14 C16 C15 0.6(5) . . . . ?
C12 C14 C16 C17 -175.2(3) . . . . ?
C13 C11 C12 C14 -1.2(6) . . . . ?
C13 C15 C16 C14 -0.8(5) . . . . ?
C13 C15 C16 C17 175.8(3) . . . . ?
C13 C15 C18 O7 4.1(6) . . . . ?
C13 C15 C18 N2 -174.9(3) . . . . ?
C14 C16 C17 O8 -2.3(6) . . . . ?
C14 C16 C17 N2 176.0(4) . . . . ?
C15 C16 C17 O8 -178.6(3) . . . . ?
C15 C16 C17 N2 -0.3(3) . . . . ?
C16 C15 C18 O7 -179.8(3) . . . . ?
C16 C15 C18 N2 1.2(4) . . . . ?
C17 N2 C18 O7 179.6(3) . . . . ?
C17 N2 C18 C15 -1.4(3) . . . . ?
C17 N2 C19 C20 -65.2(4) . . . . ?
C18 N2 C17 O8 179.5(3) . . . . ?
C18 N2 C17 C16 1.1(3) . . . . ?
C18 N2 C19 C20 125.1(3) . . . . ?
C18 C15 C16 C14 -177.2(3) . . . . ?
C18 C15 C16 C17 -0.5(4) . . . . ?
C19 N2 C17 O8 8.8(5) . . . . ?
C19 N2 C17 C16 -169.6(3) . . . . ?
C19 N2 C18 O7 -9.9(5) . . . . ?
C19 N2 C18 C15 169.1(3) . . . . ?
C22 N3 C25 O14 8.5(6) . . . . ?
C22 N3 C25 C28 -172.2(3) . . . . ?
C22 N3 C26 O13 -7.3(4) . . . . ?
C22 N3 C26 C27 173.3(2) . . . . ?
C25 N3 C22 C21 117.8(3) . . . . ?
C25 N3 C22 C23 -120.3(3) . . . . ?
C25 N3 C22 C24 1.8(4) . . . . ?
C25 N3 C26 O13 -178.8(3) . . . . ?
C25 N3 C26 C27 1.9(3) . . . . ?
C25 C28 C29 C32 178.9(3) . . . . ?
C26 N3 C22 C21 -51.9(3) . . . . ?
C26 N3 C22 C23 70.0(3) . . . . ?
C26 N3 C22 C24 -167.8(3) . . . . ?
C26 N3 C25 O14 178.8(3) . . . . ?
C26 N3 C25 C28 -1.9(3) . . . . ?
C26 C27 C28 C25 0.0(3) . . . . ?
C26 C27 C28 C29 179.0(3) . . . . ?
C26 C27 C30 C31 -178.6(3) . . . . ?
C27 C28 C29 C32 0.1(4) . . . . ?
C27 C30 C31 C32 -0.9(4) . . . . ?
C28 C27 C30 C31 1.2(4) . . . . ?
C28 C29 C32 S2 -178.4(2) . . . . ?
C28 C29 C32 C31 0.2(4) . . . . ?
C30 C27 C28 C25 -179.8(3) . . . . ?
C30 C27 C28 C29 -0.8(5) . . . . ?
C30 C31 C32 S2 178.8(2) . . . . ?
C30 C31 C32 C29 0.2(5) . . . . ?
C32 S2 C33 C34 -94.1(3) . . . . ?
C32 S2 C33 C35 87.5(3) . . . . ?
C33 S2 C32 C29 -89.2(3) . . . . ?
C33 S2 C32 C31 92.1(3) . . . . ?
C33 C34 C36 C38 -0.3(5) . . . . ?
C33 C35 C37 C38 0.1(5) . . . . ?
C33 C35 C37 C40 -179.0(3) . . . . ?
C34 C33 C35 C37 0.0(5) . . . . ?
C34 C36 C38 C37 0.5(5) . . . . ?
C34 C36 C38 C39 179.1(3) . . . . ?
C35 C33 C34 C36 0.1(5) . . . . ?
C35 C37 C38 C36 -0.3(5) . . . . ?
C35 C37 C38 C39 -179.2(3) . . . . ?
C35 C37 C40 O18 2.3(6) . . . . ?
C35 C37 C40 N4 -178.1(3) . . . . ?
C36 C38 C39 O17 -0.8(6) . . . . ?
C36 C38 C39 N4 178.5(4) . . . . ?
C37 C38 C39 O17 178.0(3) . . . . ?
C37 C38 C39 N4 -2.7(4) . . . . ?
C38 C37 C40 O18 -176.8(4) . . . . ?
C38 C37 C40 N4 2.8(4) . . . . ?
C39 N4 C40 O18 175.0(4) . . . . ?
C39 N4 C40 C37 -4.6(4) . . . . ?
C39 N4 C41 C42 -78.1(4) . . . . ?
C39 N4 C41 C43 158.0(3) . . . . ?
C39 N4 C41 C44 44.5(4) . . . . ?
C40 N4 C39 O17 -176.0(3) . . . . ?
C40 N4 C39 C38 4.6(4) . . . . ?
C40 N4 C41 C42 93.0(4) . . . . ?
C40 N4 C41 C43 -30.9(5) . . . . ?
C40 N4 C41 C44 -144.4(4) . . . . ?
C40 C37 C38 C36 178.9(3) . . . . ?
C40 C37 C38 C39 0.0(4) . . . . ?
C41 N4 C39 O17 -3.7(5) . . . . ?
C41 N4 C39 C38 177.0(3) . . . . ?
C41 N4 C40 O18 3.3(6) . . . . ?
C41 N4 C40 C37 -176.3(3) . . . . ?
C42 C41 C44 O19 167.3(3) . . . . ?
C42 C41 C44 O20 -18.9(4) . . . . ?
C43 C41 C44 O19 -70.6(4) . . . . ?
C43 C41 C44 O20 103.2(4) . . . . ?
C47 N5 C46 O21 175.6(5) . . . . ?
C47 N5 C46 C45 -4.4(7) . . . . ?
C48 N5 C46 O21 -1.3(7) . . . . ?
C48 N5 C46 C45 178.8(4) . . . . ?
C51A N6A C49A O22A 180.00(3) . . . . ?
C51A N6A C49A C50A 0.00(4) . . . . ?
C51B N6B C49B O22B -173.6(7) . . . . ?
C51B N6B C49B C50B 7.5(10) . . . . ?
C52A N6A C49A O22A 0.00(3) . . . . ?
C52A N6A C49A C50A 180.00(4) . . . . ?
C52B N6B C49B O22B -3.2(10) . . . . ?
C52B N6B C49B C50B 177.9(6) . . . . ?
C55A N7 C53A O23A 175(2) . . . . ?
C55A N7 C53A C54A -8(3) . . . . ?
C55B N7 C53B O23B 3.1(13) . . . . ?
C55B N7 C53B C54B -179.5(10) . . . . ?
C56A N7 C53A O23A 5(3) . . . . ?
C56A N7 C53A C54A -177.9(18) . . . . ?
C56B N7 C53B O23B -177.2(13) . . . . ?
C56B N7 C53B C54B 0.1(17) . . . . ?
C59 N8 C57 O24 -2.2(16) . . . . ?
C59 N8 C57 C58 -178.8(7) . . . . ?
C60 N8 C57 O24 -172.0(10) . . . . ?
C60 N8 C57 C58 11.4(16) . . . . ?
C63 N9 C61 O25 -178.5(7) . . . . ?
C63 N9 C61 C62 -2.8(11) . . . . ?
C64 N9 C61 O25 3.8(11) . . . . ?
C64 N9 C61 C62 179.6(5) . . . . ?
